data_1533638
loop_
_publ_author_name
'Song Gongbao'
'Liang Jingkui'
'Yang Lintao'
'Rao Guanghui'
'Liu, F.S.'

_publ_section_title
;
 Subsolidus phase relations of the constant copper oxide content (50mol%)
 section in the (Pr O11/6) - (Ba O) - (Ca O) - (Cu O) system at 950 C
;
_journal_name_full 'Journal of Alloys Compd.'
_journal_page_first 316
_journal_page_last 321
_journal_volume 360
_journal_year 2003
_chemical_formula_sum 'Ba1.7 Ca0.3 Cu3 O7.1 Pr'
_chemical_name_systematic '(Pr0.7 Ca0.3) (Ba1.7 Pr0.3) Cu3 O7.1'
_space_group_IT_number 123
_symmetry_space_group_name_Hall '-P 4 2'
_symmetry_space_group_name_H-M 'P 4/m m m'
_cell_angle_alpha 90
_cell_angle_beta 90
_cell_angle_gamma 90
_cell_formula_units_Z 1
_cell_length_a 3.878
_cell_length_b 3.878
_cell_length_c 11.66
_cell_volume 175.353
_citation_journal_id_ASTM JALCEU
_cod_data_source_file SongGongbao_JALCEU_2003_84.cif
_cod_data_source_block Ba1.7Ca0.3Cu3O7.1Pr1
_cod_original_cell_volume 175.3534
_cod_original_formula_sum 'Ba1.7 Ca0.3 Cu3 O7.1 Pr1'
_cod_database_code 1533638

loop_
_symmetry_equiv_pos_as_xyz
x,y,z
-y,x,z
-x,-y,z
y,-x,z
x,-y,-z
y,x,-z
-x,y,-z
-y,-x,-z
-x,-y,-z
y,-x,-z
x,y,-z
-y,x,-z
-x,y,z
-y,-x,z
x,-y,z
y,x,z

loop_
_atom_site_label
_atom_site_type_symbol
_atom_site_fract_x
_atom_site_fract_y
_atom_site_fract_z
_atom_site_occupancy
_atom_site_U_iso_or_equiv
Ca1 Ca+2 0.5 0.5 0.5 0.3 0.0
Ba1 Ba+2 0.5 0.5 0.181 0.85 0.0
Pr1 Pr+3 0.5 0.5 0.5 0.7 0.0
O1 O-2 0 0.5 0 0.55 0.0
Cu2 Cu+2 0 0 0.3523 1 0.0
O2 O-2 0 0 0.1569 1 0.0
O3 O-2 0 0.5 0.37 1 0.0
Pr2 Pr+3 0.5 0.5 0.181 0.15 0.0
Cu1 Cu+2 0 0 0 1 0.0
